data_1569761
loop_
_publ_author_name
'Xie, Zhu-Lin'
'Gupta, Nikita'
'Niklas, Jens'
'Poluektov, Oleg G.'
'Lynch, Vincent M.'
'Glusac, Ksenija D.'
'Mulfort, Karen L.'

_publ_section_title
;
 Photochemical charge accumulation in a heteroleptic
 copper(i)-anthraquinone molecular dyad <i>via</i> proton-coupled electron
 transfer.
;
_journal_issue 37
_journal_name_full 'Chemical science'
_journal_page_first 10219
_journal_page_last 10235
_journal_paper_doi 10.1039/d3sc03428c
_journal_volume 14
_journal_year 2023
_chemical_formula_moiety 'C56 H40 Cu N6 O2, F6 P'
_chemical_formula_sum 'C56 H40 Cu F6 N6 O2 P'
_chemical_formula_weight 1037.45
_space_group_crystal_system triclinic
_space_group_IT_number 2
_space_group_name_Hall '-P 1'
_space_group_name_H-M_alt 'P -1'
_atom_sites_solution_hydrogens geom
_atom_sites_solution_primary dual
_audit_creation_date 2020-10-12
_audit_creation_method
;
Olex2 1.3
(compiled 2020.07.31 svn.rc2a77460 for OlexSys, GUI svn.r6145)
;
_audit_update_record
;
2023-06-29 deposited with the CCDC.	2023-08-31 downloaded from the CCDC.
;
_cell_angle_alpha 82.066(2)
_cell_angle_beta 88.421(2)
_cell_angle_gamma 72.642(2)
_cell_formula_units_Z 2
_cell_length_a 10.8051(3)
_cell_length_b 13.6401(3)
_cell_length_c 20.0438(5)
_cell_measurement_reflns_used 16448
_cell_measurement_temperature 100.15
_cell_measurement_theta_max 73.1
_cell_measurement_theta_min 3.40
_cell_volume 2792.30(13)
_computing_cell_refinement 'CrysAlisPro 1.171.41.70a (Rigaku Oxford Diffraction, 2020)'
_computing_data_collection 'CrysAlisPro 1.171.41.70a (Rigaku Oxford Diffraction, 2020)'
_computing_data_reduction 'CrysAlisPro 1.171.41.70a (Rigaku Oxford Diffraction, 2020)'
_computing_molecular_graphics 'Shelxtl-Plus\XP, Bruker AXS, Inc. 2009'
_computing_publication_material 'Shelxtl-Plus\XP, Bruker AXS, Inc. 2009'
_computing_structure_refinement 'SHELXL 2018/3 (Sheldrick, 2015)'
_computing_structure_solution 'SHELXT  (Sheldrick, 2015)'
_diffrn_ambient_temperature 100.15
_diffrn_measured_fraction_theta_full 0.995
_diffrn_measured_fraction_theta_max 0.975
_diffrn_measurement_device_type 'SuperNova, Dual, Cu at home/near, AtlasS2'
_diffrn_measurement_method \w-scans
_diffrn_radiation_type CuK\a
_diffrn_radiation_wavelength 1.54184
_diffrn_reflns_av_R_equivalents 0.0243
_diffrn_reflns_av_unetI/netI 0.0256
_diffrn_reflns_Laue_measured_fraction_full 0.995
_diffrn_reflns_Laue_measured_fraction_max 0.975
_diffrn_reflns_limit_h_max 13
_diffrn_reflns_limit_h_min -13
_diffrn_reflns_limit_k_max 16
_diffrn_reflns_limit_k_min -16
_diffrn_reflns_limit_l_max 24
_diffrn_reflns_limit_l_min -24
_diffrn_reflns_number 31613
_diffrn_reflns_point_group_measured_fraction_full 0.995
_diffrn_reflns_point_group_measured_fraction_max 0.975
_diffrn_reflns_theta_full 67.684
_diffrn_reflns_theta_max 73.331
_diffrn_reflns_theta_min 2.226
_diffrn_source 'micro-focus sealed X-ray tube'
_exptl_absorpt_coefficient_mu 1.364
_exptl_absorpt_correction_T_max 1.00
_exptl_absorpt_correction_T_min 0.543
_exptl_absorpt_correction_type 'gaussian and multi-scan'
_exptl_absorpt_process_details
;
CrysAlisPro 1.171.41.70a (Rigaku Oxford Diffraction, 2020)
Numerical absorption correction based on gaussian integration over
a multifaceted crystal model
Empirical absorption correction using spherical harmonics,
implemented in SCALE3 ABSPACK scaling algorithm.
;
_exptl_crystal_colour 'clear red'
_exptl_crystal_colour_lustre clear
_exptl_crystal_colour_primary red
_exptl_crystal_density_diffrn 1.234
_exptl_crystal_description plank
_exptl_crystal_F_000 1064
_exptl_crystal_size_max 0.25
_exptl_crystal_size_mid 0.14
_exptl_crystal_size_min 0.088
_refine_diff_density_max 0.506
_refine_diff_density_min -0.482
_refine_diff_density_rms 0.051
_refine_ls_extinction_method none
_refine_ls_goodness_of_fit_ref 1.029
_refine_ls_hydrogen_treatment constr
_refine_ls_matrix_type full
_refine_ls_number_parameters 719
_refine_ls_number_reflns 10925
_refine_ls_number_restraints 600
_refine_ls_restrained_S_all 1.075
_refine_ls_R_factor_all 0.0491
_refine_ls_R_factor_gt 0.0438
_refine_ls_shift/su_max 0.002
_refine_ls_shift/su_mean 0.000
_refine_ls_structure_factor_coef Fsqd
_refine_ls_weighting_details 'w=1/[\s^2^(Fo^2^)+(0.0647P)^2^+1.2395P] where P=(Fo^2^+2Fc^2^)/3'
_refine_ls_weighting_scheme calc
_refine_ls_wR_factor_gt 0.1170
_refine_ls_wR_factor_ref 0.1223
_reflns_Friedel_coverage 0.000
_reflns_number_gt 9572
_reflns_number_total 10925
_reflns_threshold_expression 'I > 2\s(I)'
_cod_data_source_file d3sc03428c2.cif
_cod_data_source_block zsx-1-135-3rd
_cod_depositor_comments 'Adding full bibliography for 1569760--1569761.cif.'
_cod_original_cell_volume 2792.31(13)
_cod_database_code 1569761
_shelx_shelxl_version_number 2018/3
_shelx_space_group_comment
;
The symmetry employed for this shelxl refinement is uniquely defined
by the following loop, which should always be used as a source of
symmetry information in preference to the above space-group names.
They are only intended as comments.
;
_shelx_estimated_absorpt_t_max 0.889
_shelx_estimated_absorpt_t_min 0.727
_olex2_refinement_description
;
1. Fixed Uiso
 At 1.2 times of:
  All C(H) groups
 At 1.5 times of:
  All C(H,H,H) groups
2. Restrained distances
 F3-P1
 1.57 with sigma of 0.03
 F2-F4
 2.43 with sigma of 0.04
 F5-F1
 2.43 with sigma of 0.04
 P1-F5
 1.57 with sigma of 0.03
 F5-F2
 2.43 with sigma of 0.04
 F1-P1
 1.57 with sigma of 0.03
 F1-F6
 2.43 with sigma of 0.04
 F6-P1
 1.57 with sigma of 0.03
 F3-F4
 2.43 with sigma of 0.04
 F2-P1
 1.57 with sigma of 0.03
 F5-F6
 2.43 with sigma of 0.04
 P1-F4
 1.57 with sigma of 0.03
 F5-F4
 2.43 with sigma of 0.04
 F1-F3
 2.43 with sigma of 0.04
 F6-F2
 2.43 with sigma of 0.04
 F3-F6
 2.43 with sigma of 0.04
 F4-F1
 2.43 with sigma of 0.04
 F3-F2
 2.43 with sigma of 0.04
 P2-F1A = P2-F2A = P2-F3A = P2-F4A = P2-F5A = P2-F6A
 1.57 with sigma of 0.03
 F1A-F3A = F1A-F4A = F1A-F5A = F1A-F6A = F2A-F3A = F2A-F4A = F2A-F5A = F2A-F6A
 2.43 with sigma of 0.04
 F3A-F4A = F3A-F6A = F4A-F5A = F5A-F6A
 2.43 with sigma of 0.02
3. Uiso/Uaniso restraints and constraints
P1 \\sim P2: within 2A with sigma of 0.01 and sigma for terminal atoms of 0.01
within 2A
F1 \\sim F2 \\sim F3 \\sim F4 \\sim F5 \\sim F6 \\sim F1A \\sim F2A \\sim F3A
\\sim F4A \\sim F5A \\sim F6A: within 2A with sigma of 0.01 and sigma for
terminal atoms of 0.02 within 2A
All non-hydrogen atoms restrained to be isotropic: with sigma of 0.01 and sigma
for terminal atoms of 0.02
4. Others
 Sof(P2)=Sof(F1A)=Sof(F2A)=Sof(F3A)=Sof(F4A)=Sof(F5A)=Sof(F6A)=1-FVAR(1)
 Sof(P1)=Sof(F1)=Sof(F2)=Sof(F3)=Sof(F4)=Sof(F5)=Sof(F6)=FVAR(1)
5.a Aromatic/amide H refined with riding coordinates:
 C2(H2), C3(H3), C8(H8), C9(H9), C11(H11), C12(H12), C15(H15), C17(H17),
 C24(H24), C26(H26), C31(H31), C32(H32), C33(H33), C38(H38), C39(H39), C40(H40),
  C48(H48), C49(H49), C50(H50), C51(H51), C55(H55), C56(H56)
5.b Idealised Me refined as rotating group:
 C19(H19A,H19B,H19C), C20(H20A,H20B,H20C), C21(H21A,H21B,H21C), C28(H28A,H28B,
 H28C), C29(H29A,H29B,H29C), C30(H30A,H30B,H30C)
;
_smtbx_masks_void_probe_radius 1.2
_smtbx_masks_void_truncation_radius 1.2
_olex2_submission_special_instructions 'No special instructions were received'

loop_
_space_group_symop_operation_xyz
'x, y, z'
'-x, -y, -z'

loop_
_atom_site_label
_atom_site_type_symbol
_atom_site_fract_x
_atom_site_fract_y
_atom_site_fract_z
_atom_site_U_iso_or_equiv
_atom_site_adp_type
_atom_site_occupancy
_atom_site_site_symmetry_order
_atom_site_calc_flag
_atom_site_refinement_flags_posn
_atom_site_refinement_flags_adp
_atom_site_refinement_flags_occupancy
_atom_site_disorder_assembly
_atom_site_disorder_group
Cu1 Cu 0.18911(2) 0.30338(2) 0.83207(2) 0.03325(9) Uani 1 1 d . U . . .
O1 O 0.43971(13) 0.58337(11) 0.24759(6) 0.0383(3) Uani 1 1 d . U . . .
O2 O 0.28753(19) 0.71770(12) 0.48387(8) 0.0557(4) Uani 1 1 d . U . . .
N1 N 0.20004(14) 0.28621(11) 0.93249(7) 0.0301(3) Uani 1 1 d . U . . .
N2 N -0.00756(14) 0.37091(12) 0.84985(8) 0.0317(3) Uani 1 1 d . U . . .
N3 N 0.24067(14) 0.23393(12) 0.74933(7) 0.0316(3) Uani 1 1 d . U . . .
N4 N 0.24607(14) 0.42056(12) 0.77439(7) 0.0317(3) Uani 1 1 d . U . . .
N5 N 0.33753(14) 0.31939(12) 0.51570(7) 0.0310(3) Uani 1 1 d . U . . .
N6 N 0.31643(13) 0.52184(12) 0.54129(7) 0.0292(3) Uani 1 1 d . U . . .
C1 C 0.30386(17) 0.24316(14) 0.97292(9) 0.0319(4) Uani 1 1 d . U . . .
C2 C 0.29721(19) 0.24615(15) 1.04291(9) 0.0355(4) Uani 1 1 d . U . . .
H2 H 0.373054 0.216033 1.070253 0.043 Uiso 1 1 calc R U . . .
C3 C 0.18175(19) 0.29235(15) 1.07175(9) 0.0367(4) Uani 1 1 d . U . . .
H3 H 0.176505 0.293400 1.119047 0.044 Uiso 1 1 calc R U . . .
C4 C 0.07115(18) 0.33817(14) 1.03014(9) 0.0336(4) Uani 1 1 d . U . . .
C5 C 0.08489(17) 0.33329(13) 0.96079(9) 0.0302(3) Uani 1 1 d . U . . .
C6 C -0.02555(17) 0.38070(13) 0.91634(9) 0.0314(4) Uani 1 1 d . U . . .
C7 C -0.14474(18) 0.43440(15) 0.94249(10) 0.0372(4) Uani 1 1 d . U . . .
C8 C -0.24639(18) 0.48347(17) 0.89602(12) 0.0433(5) Uani 1 1 d . U . . .
H8 H -0.327767 0.523164 0.910984 0.052 Uiso 1 1 calc R U . . .
C9 C -0.22807(18) 0.47405(16) 0.82887(11) 0.0423(4) Uani 1 1 d . U . . .
H9 H -0.296571 0.507297 0.797205 0.051 Uiso 1 1 calc R U . . .
C10 C -0.10723(17) 0.41485(15) 0.80718(10) 0.0354(4) Uani 1 1 d . U . . .
C11 C -0.0529(2) 0.39088(16) 1.05559(10) 0.0409(4) Uani 1 1 d . U . . .
H11 H -0.063013 0.393033 1.102646 0.049 Uiso 1 1 calc R U . . .
C12 C -0.15532(19) 0.43738(17) 1.01361(11) 0.0426(5) Uani 1 1 d . U . . .
H12 H -0.236016 0.472791 1.031571 0.051 Uiso 1 1 calc R U . . .
C13 C 0.42881(17) 0.18780(15) 0.94307(8) 0.0338(4) Uani 1 1 d . U . . .
C14 C 0.53376(18) 0.22849(16) 0.94097(9) 0.0380(4) Uani 1 1 d . U . . .
C15 C 0.65275(19) 0.17031(17) 0.91776(10) 0.0436(5) Uani 1 1 d . U . . .
H15 H 0.724305 0.197518 0.915812 0.052 Uiso 1 1 calc R U . . .
C16 C 0.6691(2) 0.07413(17) 0.89756(10) 0.0446(5) Uani 1 1 d . U . . .
C17 C 0.5633(2) 0.03644(16) 0.89904(10) 0.0418(4) Uani 1 1 d . U . . .
H17 H 0.573193 -0.028732 0.884336 0.050 Uiso 1 1 calc R U . . .
C18 C 0.44277(18) 0.09154(15) 0.92153(9) 0.0357(4) Uani 1 1 d . U . . .
C19 C 0.5204(2) 0.33287(19) 0.96209(12) 0.0495(5) Uani 1 1 d . U . . .
H19A H 0.450149 0.385647 0.935951 0.074 Uiso 1 1 calc R U . . .
H19B H 0.601845 0.349989 0.953895 0.074 Uiso 1 1 calc R U . . .
H19C H 0.500442 0.330903 1.010158 0.074 Uiso 1 1 calc R U . . .
C20 C 0.7981(2) 0.0109(2) 0.87371(13) 0.0579(6) Uani 1 1 d . U . . .
H20A H 0.795733 0.015076 0.824535 0.087 Uiso 1 1 calc R U . . .
H20B H 0.815730 -0.061560 0.894060 0.087 Uiso 1 1 calc R U . . .
H20C H 0.866662 0.038130 0.887035 0.087 Uiso 1 1 calc R U . . .
C21 C 0.3331(2) 0.04425(15) 0.92449(10) 0.0406(4) Uani 1 1 d . U . . .
H21A H 0.310095 0.028846 0.971573 0.061 Uiso 1 1 calc R U . . .
H21B H 0.360182 -0.019994 0.904064 0.061 Uiso 1 1 calc R U . . .
H21C H 0.257759 0.093080 0.899748 0.061 Uiso 1 1 calc R U . . .
C22 C -0.08563(17) 0.39529(16) 0.73531(10) 0.0364(4) Uani 1 1 d . U . . .
C23 C -0.07164(18) 0.47340(17) 0.68501(11) 0.0432(5) Uani 1 1 d . U . . .
C24 C -0.04613(18) 0.44910(19) 0.61916(11) 0.0479(5) Uani 1 1 d . U . . .
H24 H -0.035521 0.501416 0.584928 0.058 Uiso 1 1 calc R U . . .
C25 C -0.03583(18) 0.35222(19) 0.60217(10) 0.0443(5) Uani 1 1 d . U . . .
C26 C -0.05382(17) 0.27708(17) 0.65271(10) 0.0391(4) Uani 1 1 d . U . . .
H26 H -0.049573 0.210578 0.641778 0.047 Uiso 1 1 calc R U . . .
C27 C -0.07795(17) 0.29693(15) 0.71909(9) 0.0348(4) Uani 1 1 d . U . . .
C28 C -0.0811(2) 0.57983(18) 0.70057(14) 0.0553(6) Uani 1 1 d . U . . .
H28A H -0.171616 0.616396 0.709493 0.083 Uiso 1 1 calc R U . . .
H28B H -0.050610 0.618467 0.662040 0.083 Uiso 1 1 calc R U . . .
H28C H -0.027421 0.574167 0.740349 0.083 Uiso 1 1 calc R U . . .
C29 C -0.0060(2) 0.3274(2) 0.53104(11) 0.0571(6) Uani 1 1 d . U . . .
H29A H -0.085991 0.351934 0.503791 0.086 Uiso 1 1 calc R U . . .
H29B H 0.030650 0.252248 0.531975 0.086 Uiso 1 1 calc R U . . .
H29C H 0.056676 0.361899 0.511319 0.086 Uiso 1 1 calc R U . . .
C30 C -0.09618(19) 0.21290(15) 0.77225(9) 0.0372(4) Uani 1 1 d . U . . .
H30A H -0.025135 0.193260 0.805466 0.056 Uiso 1 1 calc R U . . .
H30B H -0.096276 0.152293 0.751101 0.056 Uiso 1 1 calc R U . . .
H30C H -0.178971 0.238527 0.794745 0.056 Uiso 1 1 calc R U . . .
C31 C 0.24481(18) 0.13903(15) 0.73822(9) 0.0364(4) Uani 1 1 d . U . . .
H31 H 0.230801 0.092013 0.775132 0.044 Uiso 1 1 calc R U . . .
C32 C 0.2686(2) 0.10494(15) 0.67542(10) 0.0395(4) Uani 1 1 d . U . . .
H32 H 0.270794 0.036300 0.670092 0.047 Uiso 1 1 calc R U . . .
C33 C 0.28884(18) 0.17197(15) 0.62104(9) 0.0352(4) Uani 1 1 d . U . . .
H33 H 0.304343 0.150615 0.577638 0.042 Uiso 1 1 calc R U . . .
C34 C 0.28609(16) 0.27187(14) 0.63112(9) 0.0306(3) Uani 1 1 d . U . . .
C35 C 0.26233(15) 0.29994(14) 0.69592(9) 0.0298(3) Uani 1 1 d . U . . .
C36 C 0.26151(15) 0.40246(14) 0.70940(8) 0.0298(3) Uani 1 1 d . U . . .
C37 C 0.27873(15) 0.47678(14) 0.65745(9) 0.0295(3) Uani 1 1 d . U . . .
C38 C 0.27767(17) 0.57372(15) 0.67331(9) 0.0337(4) Uani 1 1 d . U . . .
H38 H 0.286103 0.626609 0.638916 0.040 Uiso 1 1 calc R U . . .
C39 C 0.26425(18) 0.59137(15) 0.73936(10) 0.0368(4) Uani 1 1 d . U . . .
H39 H 0.264927 0.656088 0.751551 0.044 Uiso 1 1 calc R U . . .
C40 C 0.24964(18) 0.51245(15) 0.78808(9) 0.0357(4) Uani 1 1 d . U . . .
H40 H 0.241774 0.524910 0.833705 0.043 Uiso 1 1 calc R U . . .
C41 C 0.30847(15) 0.34778(14) 0.57636(8) 0.0289(3) Uani 1 1 d . U . . .
C42 C 0.30069(15) 0.44962(14) 0.58924(8) 0.0286(3) Uani 1 1 d . U . . .
C43 C 0.35605(15) 0.39232(14) 0.46634(9) 0.0304(3) Uani 1 1 d . U . . .
C44 C 0.34173(15) 0.49551(14) 0.47874(8) 0.0292(3) Uani 1 1 d . U . . .
C45 C 0.35703(15) 0.57148(14) 0.42406(8) 0.0304(4) Uani 1 1 d . U . . .
C46 C 0.33357(18) 0.68248(16) 0.43306(9) 0.0358(4) Uani 1 1 d . U . . .
C47 C 0.36556(18) 0.75314(15) 0.37581(9) 0.0353(4) Uani 1 1 d . U . . .
C48 C 0.3555(2) 0.85402(17) 0.38527(10) 0.0436(5) Uani 1 1 d . U . . .
H48 H 0.327849 0.877288 0.427291 0.052 Uiso 1 1 calc R U . . .
C49 C 0.3858(2) 0.92092(18) 0.33320(11) 0.0492(5) Uani 1 1 d . U . . .
H49 H 0.379705 0.989821 0.339820 0.059 Uiso 1 1 calc R U . . .
C50 C 0.4250(2) 0.88757(17) 0.27137(10) 0.0445(5) Uani 1 1 d . U . . .
H50 H 0.445871 0.933739 0.236020 0.053 Uiso 1 1 calc R U . . .
C51 C 0.43366(18) 0.78801(16) 0.26111(9) 0.0386(4) Uani 1 1 d . U . . .
H51 H 0.459335 0.765833 0.218601 0.046 Uiso 1 1 calc R U . . .
C52 C 0.40449(16) 0.71940(15) 0.31360(9) 0.0339(4) Uani 1 1 d . U . . .
C53 C 0.41346(16) 0.61284(15) 0.30263(9) 0.0332(4) Uani 1 1 d . U . . .
C54 C 0.39216(16) 0.53904(15) 0.36165(9) 0.0313(4) Uani 1 1 d . U . . .
C55 C 0.40980(17) 0.43549(15) 0.35089(9) 0.0335(4) Uani 1 1 d . U . . .
H55 H 0.435041 0.415721 0.307747 0.040 Uiso 1 1 calc R U . . .
C56 C 0.39123(17) 0.36352(15) 0.40132(9) 0.0336(4) Uani 1 1 d . U . . .
H56 H 0.401730 0.294578 0.393083 0.040 Uiso 1 1 calc R U . . .
P1 P 0.5141(3) -0.19483(18) 0.76877(13) 0.0486(5) Uani 0.544(3) 1 d D U P A 1
F1 F 0.5504(6) -0.1561(4) 0.6947(2) 0.123(2) Uani 0.544(3) 1 d D U P A 1
F2 F 0.4729(7) -0.2265(6) 0.8424(3) 0.0906(19) Uani 0.544(3) 1 d D U P A 1
F3 F 0.4061(9) -0.0881(5) 0.7747(4) 0.154(3) Uani 0.544(3) 1 d D U P A 1
F4 F 0.6232(4) -0.1517(3) 0.79755(15) 0.0790(10) Uani 0.544(3) 1 d D U P A 1
F5 F 0.6174(4) -0.3000(3) 0.7693(2) 0.0939(12) Uani 0.544(3) 1 d D U P A 1
F6 F 0.4111(3) -0.2374(3) 0.73611(16) 0.0707(9) Uani 0.544(3) 1 d D U P A 1
P2 P 0.4736(3) -0.2009(2) 0.78380(18) 0.0509(7) Uani 0.456(3) 1 d D U P A 2
F1A F 0.5111(6) -0.2008(4) 0.7055(2) 0.1009(17) Uani 0.456(3) 1 d D U P A 2
F2A F 0.4453(6) -0.2064(5) 0.8633(3) 0.0606(13) Uani 0.456(3) 1 d D U P A 2
F3A F 0.4544(7) -0.0832(4) 0.7710(4) 0.090(2) Uani 0.456(3) 1 d D U P A 2
F4A F 0.6264(3) -0.2317(4) 0.80237(18) 0.0730(13) Uani 0.456(3) 1 d D U P A 2
F5A F 0.4910(4) -0.3247(3) 0.7923(2) 0.0863(14) Uani 0.456(3) 1 d D U P A 2
F6A F 0.3255(4) -0.1775(4) 0.7680(3) 0.0921(15) Uani 0.456(3) 1 d D U P A 2

loop_
_atom_site_aniso_label
_atom_site_aniso_U_11
_atom_site_aniso_U_22
_atom_site_aniso_U_33
_atom_site_aniso_U_23
_atom_site_aniso_U_13
_atom_site_aniso_U_12
Cu1 0.02876(14) 0.04419(16) 0.02595(14) 0.00202(10) 0.00690(10) -0.01317(11)
O1 0.0368(7) 0.0551(8) 0.0264(6) -0.0004(5) 0.0029(5) -0.0212(6)
O2 0.0899(12) 0.0462(8) 0.0375(8) -0.0058(6) 0.0200(8) -0.0319(8)
N1 0.0294(7) 0.0318(7) 0.0300(7) 0.0005(6) 0.0080(5) -0.0131(6)
N2 0.0272(7) 0.0342(7) 0.0361(8) -0.0008(6) 0.0061(6) -0.0151(6)
N3 0.0269(7) 0.0397(8) 0.0275(7) 0.0010(6) 0.0060(5) -0.0119(6)
N4 0.0263(7) 0.0420(8) 0.0277(7) -0.0027(6) 0.0069(5) -0.0130(6)
N5 0.0257(7) 0.0368(8) 0.0295(7) -0.0007(6) 0.0043(5) -0.0097(6)
N6 0.0219(6) 0.0386(8) 0.0281(7) 0.0007(6) 0.0020(5) -0.0129(6)
C1 0.0340(9) 0.0320(8) 0.0290(8) 0.0024(7) 0.0052(7) -0.0122(7)
C2 0.0386(9) 0.0374(9) 0.0299(9) -0.0002(7) 0.0044(7) -0.0129(8)
C3 0.0468(10) 0.0379(9) 0.0284(8) -0.0046(7) 0.0099(7) -0.0183(8)
C4 0.0383(9) 0.0326(9) 0.0353(9) -0.0071(7) 0.0127(7) -0.0188(7)
C5 0.0307(8) 0.0292(8) 0.0340(9) -0.0023(7) 0.0099(7) -0.0155(7)
C6 0.0303(8) 0.0308(8) 0.0377(9) -0.0042(7) 0.0093(7) -0.0168(7)
C7 0.0312(9) 0.0385(10) 0.0489(11) -0.0130(8) 0.0102(8) -0.0188(8)
C8 0.0272(9) 0.0467(11) 0.0612(13) -0.0205(9) 0.0077(8) -0.0134(8)
C9 0.0286(9) 0.0453(11) 0.0562(12) -0.0110(9) -0.0008(8) -0.0137(8)
C10 0.0286(8) 0.0377(9) 0.0436(10) -0.0007(8) 0.0020(7) -0.0179(7)
C11 0.0447(11) 0.0455(11) 0.0396(10) -0.0158(8) 0.0175(8) -0.0210(9)
C12 0.0350(10) 0.0477(11) 0.0520(12) -0.0215(9) 0.0172(8) -0.0176(8)
C13 0.0319(9) 0.0414(10) 0.0234(8) 0.0046(7) 0.0036(6) -0.0081(7)
C14 0.0341(9) 0.0461(10) 0.0299(8) 0.0044(7) 0.0028(7) -0.0105(8)
C15 0.0319(9) 0.0570(12) 0.0361(10) 0.0096(9) 0.0035(7) -0.0117(9)
C16 0.0397(10) 0.0484(11) 0.0331(9) 0.0097(8) 0.0084(8) -0.0016(9)
C17 0.0441(10) 0.0404(10) 0.0318(9) 0.0066(8) 0.0086(8) -0.0046(8)
C18 0.0388(9) 0.0380(9) 0.0243(8) 0.0058(7) 0.0046(7) -0.0070(8)
C19 0.0392(11) 0.0581(13) 0.0549(13) -0.0074(10) 0.0078(9) -0.0210(10)
C20 0.0421(12) 0.0570(14) 0.0583(14) 0.0097(11) 0.0153(10) 0.0009(10)
C21 0.0480(11) 0.0382(10) 0.0342(9) 0.0002(8) 0.0079(8) -0.0136(8)
C22 0.0234(8) 0.0465(10) 0.0391(10) 0.0024(8) 0.0004(7) -0.0138(7)
C23 0.0266(9) 0.0495(11) 0.0522(12) 0.0105(9) -0.0013(8) -0.0171(8)
C24 0.0274(9) 0.0648(14) 0.0451(11) 0.0205(10) -0.0008(8) -0.0164(9)
C25 0.0269(9) 0.0666(14) 0.0360(10) 0.0073(9) 0.0012(7) -0.0150(9)
C26 0.0270(8) 0.0546(12) 0.0348(9) -0.0007(8) 0.0012(7) -0.0133(8)
C27 0.0258(8) 0.0461(10) 0.0330(9) 0.0017(7) 0.0008(7) -0.0147(7)
C28 0.0397(11) 0.0498(12) 0.0756(16) 0.0120(11) -0.0019(10) -0.0211(10)
C29 0.0398(11) 0.0894(18) 0.0358(11) 0.0077(11) 0.0038(8) -0.0171(11)
C30 0.0388(10) 0.0435(10) 0.0325(9) -0.0026(8) 0.0018(7) -0.0183(8)
C31 0.0357(9) 0.0371(9) 0.0359(9) 0.0030(7) 0.0057(7) -0.0139(8)
C32 0.0439(10) 0.0362(10) 0.0398(10) -0.0019(8) 0.0075(8) -0.0159(8)
C33 0.0349(9) 0.0389(10) 0.0326(9) -0.0056(7) 0.0067(7) -0.0125(8)
C34 0.0239(8) 0.0373(9) 0.0299(8) -0.0002(7) 0.0038(6) -0.0101(7)
C35 0.0218(7) 0.0369(9) 0.0304(8) 0.0003(7) 0.0039(6) -0.0109(7)
C36 0.0223(7) 0.0398(9) 0.0272(8) -0.0006(7) 0.0045(6) -0.0114(7)
C37 0.0211(7) 0.0382(9) 0.0293(8) -0.0009(7) 0.0039(6) -0.0112(7)
C38 0.0294(8) 0.0401(9) 0.0330(9) -0.0012(7) 0.0062(7) -0.0145(7)
C39 0.0345(9) 0.0412(10) 0.0382(9) -0.0085(8) 0.0094(7) -0.0159(8)
C40 0.0331(9) 0.0460(10) 0.0302(8) -0.0070(7) 0.0089(7) -0.0151(8)
C41 0.0207(7) 0.0378(9) 0.0274(8) -0.0011(7) 0.0027(6) -0.0091(6)
C42 0.0198(7) 0.0375(9) 0.0286(8) 0.0003(7) 0.0024(6) -0.0110(6)
C43 0.0219(7) 0.0406(9) 0.0285(8) -0.0008(7) 0.0023(6) -0.0108(7)
C44 0.0197(7) 0.0406(9) 0.0274(8) 0.0000(7) 0.0013(6) -0.0113(7)
C45 0.0219(7) 0.0435(10) 0.0279(8) 0.0000(7) 0.0010(6) -0.0152(7)
C46 0.0378(9) 0.0459(10) 0.0277(9) -0.0009(7) 0.0034(7) -0.0206(8)
C47 0.0321(9) 0.0459(10) 0.0317(9) 0.0025(7) -0.0004(7) -0.0205(8)
C48 0.0512(11) 0.0499(11) 0.0354(10) -0.0008(8) 0.0051(8) -0.0264(10)
C49 0.0602(13) 0.0484(12) 0.0462(11) 0.0004(9) 0.0059(10) -0.0306(10)
C50 0.0472(11) 0.0534(12) 0.0365(10) 0.0078(9) 0.0020(8) -0.0267(10)
C51 0.0330(9) 0.0527(11) 0.0315(9) 0.0058(8) -0.0003(7) -0.0202(8)
C52 0.0260(8) 0.0479(10) 0.0290(8) 0.0056(7) -0.0015(6) -0.0176(7)
C53 0.0237(8) 0.0500(10) 0.0277(8) 0.0016(7) -0.0007(6) -0.0166(7)
C54 0.0228(7) 0.0453(10) 0.0268(8) 0.0011(7) -0.0002(6) -0.0141(7)
C55 0.0276(8) 0.0469(10) 0.0262(8) -0.0028(7) 0.0024(6) -0.0125(7)
C56 0.0292(8) 0.0402(10) 0.0311(9) -0.0025(7) 0.0029(7) -0.0111(7)
P1 0.0660(15) 0.0320(6) 0.0456(9) -0.0049(5) -0.0100(9) -0.0104(9)
F1 0.216(5) 0.143(4) 0.059(2) 0.011(2) -0.027(2) -0.139(4)
F2 0.082(4) 0.137(5) 0.049(3) 0.012(3) 0.002(2) -0.038(3)
F3 0.218(7) 0.068(4) 0.116(4) -0.019(3) -0.031(5) 0.054(4)
F4 0.117(3) 0.080(2) 0.0569(17) -0.0075(15) -0.0129(16) -0.055(2)
F5 0.077(2) 0.075(2) 0.123(3) -0.037(2) -0.004(2) -0.0009(17)
F6 0.076(2) 0.0739(19) 0.0783(19) -0.0156(15) -0.0039(15) -0.0432(17)
P2 0.0430(12) 0.0440(10) 0.0664(19) -0.0215(11) -0.0082(9) -0.0072(8)
F1A 0.141(4) 0.101(4) 0.059(3) -0.031(2) -0.018(3) -0.021(3)
F2A 0.048(2) 0.067(2) 0.066(4) -0.001(2) -0.002(2) -0.0186(18)
F3A 0.115(4) 0.036(2) 0.135(4) -0.022(2) 0.050(3) -0.047(3)
F4A 0.0432(17) 0.113(4) 0.060(2) -0.013(2) 0.0015(14) -0.0180(19)
F5A 0.090(3) 0.0478(19) 0.119(3) -0.0213(19) -0.023(2) -0.0108(18)
F6A 0.061(2) 0.093(3) 0.118(4) 0.000(3) -0.039(2) -0.019(2)

loop_
_atom_type_symbol
_atom_type_description
_atom_type_scat_dispersion_real
_atom_type_scat_dispersion_imag
_atom_type_scat_source
C C 0.0181 0.0091 'International Tables Vol C Tables 4.2.6.8 and 6.1.1.4'
H H 0.0000 0.0000 'International Tables Vol C Tables 4.2.6.8 and 6.1.1.4'
Cu Cu -1.9646 0.5888 'International Tables Vol C Tables 4.2.6.8 and 6.1.1.4'
F F 0.0727 0.0534 'International Tables Vol C Tables 4.2.6.8 and 6.1.1.4'
N N 0.0311 0.0180 'International Tables Vol C Tables 4.2.6.8 and 6.1.1.4'
O O 0.0492 0.0322 'International Tables Vol C Tables 4.2.6.8 and 6.1.1.4'
P P 0.2955 0.4335 'International Tables Vol C Tables 4.2.6.8 and 6.1.1.4'

loop_
_geom_angle_atom_site_label_1
_geom_angle_atom_site_label_2
_geom_angle_atom_site_label_3
_geom_angle
_geom_angle_site_symmetry_1
_geom_angle_site_symmetry_3
_geom_angle_publ_flag
N1 Cu1 N2 82.30(6) . . ?
N1 Cu1 N3 145.63(6) . . ?
N1 Cu1 N4 120.50(6) . . ?
N3 Cu1 N2 119.23(6) . . ?
N3 Cu1 N4 82.03(6) . . ?
N4 Cu1 N2 104.50(6) . . ?
C1 N1 Cu1 128.97(12) . . ?
C1 N1 C5 118.25(15) . . ?
C5 N1 Cu1 112.57(12) . . ?
C6 N2 Cu1 109.92(12) . . ?
C10 N2 Cu1 130.79(13) . . ?
C10 N2 C6 118.64(16) . . ?
C31 N3 Cu1 129.89(12) . . ?
C31 N3 C35 117.38(15) . . ?
C35 N3 Cu1 112.42(12) . . ?
C36 N4 Cu1 110.23(11) . . ?
C40 N4 Cu1 131.27(12) . . ?
C40 N4 C36 117.58(15) . . ?
C41 N5 C43 117.09(16) . . ?
C42 N6 C44 117.46(16) . . ?
N1 C1 C2 121.78(16) . . ?
N1 C1 C13 118.78(15) . . ?
C2 C1 C13 119.41(16) . . ?
C1 C2 H2 119.9 . . ?
C3 C2 C1 120.28(18) . . ?
C3 C2 H2 119.9 . . ?
C2 C3 H3 120.5 . . ?
C2 C3 C4 118.91(17) . . ?
C4 C3 H3 120.5 . . ?
C3 C4 C11 122.81(17) . . ?
C5 C4 C3 117.84(16) . . ?
C5 C4 C11 119.33(18) . . ?
N1 C5 C4 122.92(17) . . ?
N1 C5 C6 117.51(16) . . ?
C4 C5 C6 119.56(16) . . ?
N2 C6 C5 117.03(15) . . ?
N2 C6 C7 123.20(17) . . ?
C7 C6 C5 119.77(17) . . ?
C6 C7 C12 119.08(18) . . ?
C8 C7 C6 116.86(18) . . ?
C8 C7 C12 124.05(18) . . ?
C7 C8 H8 120.1 . . ?
C9 C8 C7 119.89(18) . . ?
C9 C8 H8 120.1 . . ?
C8 C9 H9 120.2 . . ?
C8 C9 C10 119.66(19) . . ?
C10 C9 H9 120.2 . . ?
N2 C10 C9 121.63(18) . . ?
N2 C10 C22 116.70(16) . . ?
C9 C10 C22 121.64(17) . . ?
C4 C11 H11 119.5 . . ?
C12 C11 C4 120.93(18) . . ?
C12 C11 H11 119.5 . . ?
C7 C12 H12 119.4 . . ?
C11 C12 C7 121.27(18) . . ?
C11 C12 H12 119.4 . . ?
C14 C13 C1 119.97(17) . . ?
C14 C13 C18 120.52(17) . . ?
C18 C13 C1 119.36(16) . . ?
C13 C14 C19 121.55(18) . . ?
C15 C14 C13 118.47(19) . . ?
C15 C14 C19 119.97(18) . . ?
C14 C15 H15 119.1 . . ?
C16 C15 C14 121.85(19) . . ?
C16 C15 H15 119.1 . . ?
C15 C16 C20 121.7(2) . . ?
C17 C16 C15 118.55(19) . . ?
C17 C16 C20 119.8(2) . . ?
C16 C17 H17 119.1 . . ?
C16 C17 C18 121.8(2) . . ?
C18 C17 H17 119.1 . . ?
C13 C18 C21 122.04(17) . . ?
C17 C18 C13 118.84(18) . . ?
C17 C18 C21 119.08(18) . . ?
C14 C19 H19A 109.5 . . ?
C14 C19 H19B 109.5 . . ?
C14 C19 H19C 109.5 . . ?
H19A C19 H19B 109.5 . . ?
H19A C19 H19C 109.5 . . ?
H19B C19 H19C 109.5 . . ?
C16 C20 H20A 109.5 . . ?
C16 C20 H20B 109.5 . . ?
C16 C20 H20C 109.5 . . ?
H20A C20 H20B 109.5 . . ?
H20A C20 H20C 109.5 . . ?
H20B C20 H20C 109.5 . . ?
C18 C21 H21A 109.5 . . ?
C18 C21 H21B 109.5 . . ?
C18 C21 H21C 109.5 . . ?
H21A C21 H21B 109.5 . . ?
H21A C21 H21C 109.5 . . ?
H21B C21 H21C 109.5 . . ?
C23 C22 C10 120.84(19) . . ?
C27 C22 C10 118.98(16) . . ?
C27 C22 C23 120.17(19) . . ?
C22 C23 C24 118.2(2) . . ?
C22 C23 C28 121.5(2) . . ?
C24 C23 C28 120.33(19) . . ?
C23 C24 H24 118.7 . . ?
C25 C24 C23 122.68(18) . . ?
C25 C24 H24 118.7 . . ?
C24 C25 C26 117.9(2) . . ?
C24 C25 C29 121.69(19) . . ?
C26 C25 C29 120.4(2) . . ?
C25 C26 H26 119.2 . . ?
C25 C26 C27 121.7(2) . . ?
C27 C26 H26 119.2 . . ?
C22 C27 C30 120.84(17) . . ?
C26 C27 C22 119.36(17) . . ?
C26 C27 C30 119.80(18) . . ?
C23 C28 H28A 109.5 . . ?
C23 C28 H28B 109.5 . . ?
C23 C28 H28C 109.5 . . ?
H28A C28 H28B 109.5 . . ?
H28A C28 H28C 109.5 . . ?
H28B C28 H28C 109.5 . . ?
C25 C29 H29A 109.5 . . ?
C25 C29 H29B 109.5 . . ?
C25 C29 H29C 109.5 . . ?
H29A C29 H29B 109.5 . . ?
H29A C29 H29C 109.5 . . ?
H29B C29 H29C 109.5 . . ?
C27 C30 H30A 109.5 . . ?
C27 C30 H30B 109.5 . . ?
C27 C30 H30C 109.5 . . ?
H30A C30 H30B 109.5 . . ?
H30A C30 H30C 109.5 . . ?
H30B C30 H30C 109.5 . . ?
N3 C31 H31 118.2 . . ?
N3 C31 C32 123.56(16) . . ?
C32 C31 H31 118.2 . . ?
C31 C32 H32 120.4 . . ?
C33 C32 C31 119.24(18) . . ?
C33 C32 H32 120.4 . . ?
C32 C33 H33 120.7 . . ?
C32 C33 C34 118.62(17) . . ?
C34 C33 H33 120.7 . . ?
C33 C34 C35 118.63(16) . . ?
C33 C34 C41 122.30(16) . . ?
C35 C34 C41 119.07(16) . . ?
N3 C35 C34 122.57(16) . . ?
N3 C35 C36 116.68(15) . . ?
C34 C35 C36 120.75(15) . . ?
N4 C36 C35 116.68(15) . . ?
N4 C36 C37 122.39(17) . . ?
C37 C36 C35 120.92(16) . . ?
C36 C37 C42 119.04(16) . . ?
C38 C37 C36 118.49(16) . . ?
C38 C37 C42 122.45(15) . . ?
C37 C38 H38 120.5 . . ?
C39 C38 C37 119.05(16) . . ?
C39 C38 H38 120.5 . . ?
C38 C39 H39 120.7 . . ?
C38 C39 C40 118.65(18) . . ?
C40 C39 H39 120.7 . . ?
N4 C40 C39 123.78(17) . . ?
N4 C40 H40 118.1 . . ?
C39 C40 H40 118.1 . . ?
N5 C41 C34 119.02(16) . . ?
N5 C41 C42 121.19(15) . . ?
C42 C41 C34 119.78(15) . . ?
N6 C42 C37 117.44(16) . . ?
N6 C42 C41 122.22(16) . . ?
C41 C42 C37 120.31(15) . . ?
N5 C43 C44 121.41(16) . . ?
N5 C43 C56 118.49(17) . . ?
C56 C43 C44 120.10(16) . . ?
N6 C44 C43 120.50(15) . . ?
N6 C44 C45 120.05(16) . . ?
C43 C44 C45 119.44(16) . . ?
C44 C45 C46 121.64(16) . . ?
C54 C45 C44 118.02(17) . . ?
C54 C45 C46 120.33(15) . . ?
O2 C46 C45 123.05(16) . . ?
O2 C46 C47 119.14(18) . . ?
C45 C46 C47 117.79(16) . . ?
C48 C47 C46 118.64(17) . . ?
C48 C47 C52 120.03(17) . . ?
C52 C47 C46 121.33(18) . . ?
C47 C48 H48 120.1 . . ?
C47 C48 C49 119.8(2) . . ?
C49 C48 H48 120.1 . . ?
C48 C49 H49 119.8 . . ?
C48 C49 C50 120.3(2) . . ?
C50 C49 H49 119.8 . . ?
C49 C50 H50 119.8 . . ?
C51 C50 C49 120.36(18) . . ?
C51 C50 H50 119.8 . . ?
C50 C51 H51 120.1 . . ?
C50 C51 C52 119.82(19) . . ?
C52 C51 H51 120.1 . . ?
C47 C52 C51 119.64(19) . . ?
C47 C52 C53 120.49(15) . . ?
C51 C52 C53 119.86(17) . . ?
O1 C53 C52 121.74(16) . . ?
O1 C53 C54 120.00(18) . . ?
C52 C53 C54 118.24(16) . . ?
C45 C54 C53 121.25(17) . . ?
C45 C54 C55 121.62(16) . . ?
C55 C54 C53 117.13(16) . . ?
C54 C55 H55 119.4 . . ?
C56 C55 C54 121.18(17) . . ?
C56 C55 H55 119.4 . . ?
C43 C56 H56 120.2 . . ?
C55 C56 C43 119.55(18) . . ?
C55 C56 H56 120.2 . . ?
F1 P1 F3 92.7(4) . . ?
F1 P1 F4 88.9(2) . . ?
F1 P1 F6 87.8(2) . . ?
F2 P1 F1 176.6(4) . . ?
F2 P1 F3 84.0(4) . . ?
F2 P1 F4 90.7(3) . . ?
F2 P1 F6 92.7(3) . . ?
F3 P1 F4 90.7(4) . . ?
F3 P1 F6 90.7(4) . . ?
F5 P1 F1 91.9(3) . . ?
F5 P1 F2 91.5(4) . . ?
F5 P1 F3 175.3(4) . . ?
F5 P1 F4 88.3(3) . . ?
F5 P1 F6 90.6(2) . . ?
F6 P1 F4 176.5(2) . . ?
F1A P2 F2A 176.2(4) . . ?
F1A P2 F4A 88.7(3) . . ?
F1A P2 F5A 90.9(3) . . ?
F2A P2 F4A 87.9(3) . . ?
F2A P2 F5A 87.3(3) . . ?
F3A P2 F1A 86.0(4) . . ?
F3A P2 F2A 96.0(4) . . ?
F3A P2 F4A 94.8(3) . . ?
F3A P2 F5A 176.3(5) . . ?
F3A P2 F6A 88.3(3) . . ?
F4A P2 F5A 86.9(3) . . ?
F6A P2 F1A 92.7(3) . . ?
F6A P2 F2A 90.6(3) . . ?
F6A P2 F4A 176.6(3) . . ?
F6A P2 F5A 90.0(3) . . ?

loop_
_geom_bond_atom_site_label_1
_geom_bond_atom_site_label_2
_geom_bond_distance
_geom_bond_site_symmetry_2
_geom_bond_publ_flag
Cu1 N1 1.9967(15) . ?
Cu1 N2 2.0910(15) . ?
Cu1 N3 2.0065(15) . ?
Cu1 N4 2.0755(15) . ?
O1 C53 1.223(2) . ?
O2 C46 1.217(2) . ?
N1 C1 1.336(2) . ?
N1 C5 1.366(2) . ?
N2 C6 1.360(2) . ?
N2 C10 1.332(2) . ?
N3 C31 1.331(3) . ?
N3 C35 1.363(2) . ?
N4 C36 1.356(2) . ?
N4 C40 1.331(3) . ?
N5 C41 1.328(2) . ?
N5 C43 1.358(2) . ?
N6 C42 1.324(2) . ?
N6 C44 1.350(2) . ?
C1 C2 1.408(3) . ?
C1 C13 1.491(2) . ?
C2 H2 0.9500 . ?
C2 C3 1.371(3) . ?
C3 H3 0.9500 . ?
C3 C4 1.407(3) . ?
C4 C5 1.402(3) . ?
C4 C11 1.436(3) . ?
C5 C6 1.441(3) . ?
C6 C7 1.406(3) . ?
C7 C8 1.403(3) . ?
C7 C12 1.432(3) . ?
C8 H8 0.9500 . ?
C8 C9 1.373(3) . ?
C9 H9 0.9500 . ?
C9 C10 1.408(3) . ?
C10 C22 1.500(3) . ?
C11 H11 0.9500 . ?
C11 C12 1.349(3) . ?
C12 H12 0.9500 . ?
C13 C14 1.401(3) . ?
C13 C18 1.403(3) . ?
C14 C15 1.400(3) . ?
C14 C19 1.506(3) . ?
C15 H15 0.9500 . ?
C15 C16 1.386(3) . ?
C16 C17 1.384(3) . ?
C16 C20 1.508(3) . ?
C17 H17 0.9500 . ?
C17 C18 1.394(3) . ?
C18 C21 1.505(3) . ?
C19 H19A 0.9800 . ?
C19 H19B 0.9800 . ?
C19 H19C 0.9800 . ?
C20 H20A 0.9800 . ?
C20 H20B 0.9800 . ?
C20 H20C 0.9800 . ?
C21 H21A 0.9800 . ?
C21 H21B 0.9800 . ?
C21 H21C 0.9800 . ?
C22 C23 1.402(3) . ?
C22 C27 1.402(3) . ?
C23 C24 1.405(3) . ?
C23 C28 1.500(3) . ?
C24 H24 0.9500 . ?
C24 C25 1.382(3) . ?
C25 C26 1.391(3) . ?
C25 C29 1.515(3) . ?
C26 H26 0.9500 . ?
C26 C27 1.396(3) . ?
C27 C30 1.508(2) . ?
C28 H28A 0.9800 . ?
C28 H28B 0.9800 . ?
C28 H28C 0.9800 . ?
C29 H29A 0.9800 . ?
C29 H29B 0.9800 . ?
C29 H29C 0.9800 . ?
C30 H30A 0.9800 . ?
C30 H30B 0.9800 . ?
C30 H30C 0.9800 . ?
C31 H31 0.9500 . ?
C31 C32 1.392(3) . ?
C32 H32 0.9500 . ?
C32 C33 1.380(3) . ?
C33 H33 0.9500 . ?
C33 C34 1.396(3) . ?
C34 C35 1.400(3) . ?
C34 C41 1.468(2) . ?
C35 C36 1.458(3) . ?
C36 C37 1.399(2) . ?
C37 C38 1.399(3) . ?
C37 C42 1.460(2) . ?
C38 H38 0.9500 . ?
C38 C39 1.374(3) . ?
C39 H39 0.9500 . ?
C39 C40 1.393(3) . ?
C40 H40 0.9500 . ?
C41 C42 1.425(3) . ?
C43 C44 1.425(3) . ?
C43 C56 1.422(3) . ?
C44 C45 1.443(2) . ?
C45 C46 1.494(3) . ?
C45 C54 1.390(3) . ?
C46 C47 1.496(2) . ?
C47 C48 1.387(3) . ?
C47 C52 1.399(3) . ?
C48 H48 0.9500 . ?
C48 C49 1.388(3) . ?
C49 H49 0.9500 . ?
C49 C50 1.391(3) . ?
C50 H50 0.9500 . ?
C50 C51 1.377(3) . ?
C51 H51 0.9500 . ?
C51 C52 1.403(2) . ?
C52 C53 1.474(3) . ?
C53 C54 1.503(2) . ?
C54 C55 1.414(3) . ?
C55 H55 0.9500 . ?
C55 C56 1.363(3) . ?
C56 H56 0.9500 . ?
P1 F1 1.584(5) . ?
P1 F2 1.570(5) . ?
P1 F3 1.588(7) . ?
P1 F4 1.617(4) . ?
P1 F5 1.532(4) . ?
P1 F6 1.591(4) . ?
P2 F1A 1.610(6) . ?
P2 F2A 1.610(6) . ?
P2 F3A 1.542(6) . ?
P2 F4A 1.618(4) . ?
P2 F5A 1.627(5) . ?
P2 F6A 1.568(4) . ?

loop_
_geom_torsion_atom_site_label_1
_geom_torsion_atom_site_label_2
_geom_torsion_atom_site_label_3
_geom_torsion_atom_site_label_4
_geom_torsion
_geom_torsion_site_symmetry_1
_geom_torsion_site_symmetry_2
_geom_torsion_site_symmetry_3
_geom_torsion_site_symmetry_4
_geom_torsion_publ_flag
Cu1 N1 C1 C2 173.71(13) . . . . ?
Cu1 N1 C1 C13 -8.2(2) . . . . ?
Cu1 N1 C5 C4 -175.27(13) . . . . ?
Cu1 N1 C5 C6 3.88(18) . . . . ?
Cu1 N2 C6 C5 -7.46(17) . . . . ?
Cu1 N2 C6 C7 172.24(13) . . . . ?
Cu1 N2 C10 C9 -167.20(13) . . . . ?
Cu1 N2 C10 C22 14.7(2) . . . . ?
Cu1 N3 C31 C32 172.36(14) . . . . ?
Cu1 N3 C35 C34 -173.16(13) . . . . ?
Cu1 N3 C35 C36 7.66(18) . . . . ?
Cu1 N4 C36 C35 -12.04(18) . . . . ?
Cu1 N4 C36 C37 169.30(13) . . . . ?
Cu1 N4 C40 C39 -165.78(14) . . . . ?
O1 C53 C54 C45 -177.34(15) . . . . ?
O1 C53 C54 C55 2.8(2) . . . . ?
O2 C46 C47 C48 7.2(3) . . . . ?
O2 C46 C47 C52 -172.54(19) . . . . ?
N1 C1 C2 C3 1.2(3) . . . . ?
N1 C1 C13 C14 112.26(19) . . . . ?
N1 C1 C13 C18 -72.1(2) . . . . ?
N1 C5 C6 N2 2.7(2) . . . . ?
N1 C5 C6 C7 -176.98(15) . . . . ?
N2 C6 C7 C8 -3.0(3) . . . . ?
N2 C6 C7 C12 177.83(16) . . . . ?
N2 C10 C22 C23 -106.6(2) . . . . ?
N2 C10 C22 C27 72.6(2) . . . . ?
N3 C31 C32 C33 -0.2(3) . . . . ?
N3 C35 C36 N4 3.4(2) . . . . ?
N3 C35 C36 C37 -177.97(15) . . . . ?
N4 C36 C37 C38 -1.1(2) . . . . ?
N4 C36 C37 C42 177.20(14) . . . . ?
N5 C41 C42 N6 2.9(2) . . . . ?
N5 C41 C42 C37 -175.15(14) . . . . ?
N5 C43 C44 N6 3.8(2) . . . . ?
N5 C43 C44 C45 -177.41(14) . . . . ?
N5 C43 C56 C55 179.72(15) . . . . ?
N6 C44 C45 C46 -5.8(2) . . . . ?
N6 C44 C45 C54 175.46(14) . . . . ?
C1 N1 C5 C4 -0.1(2) . . . . ?
C1 N1 C5 C6 179.05(15) . . . . ?
C1 C2 C3 C4 -1.2(3) . . . . ?
C1 C13 C14 C15 174.78(16) . . . . ?
C1 C13 C14 C19 -6.0(3) . . . . ?
C1 C13 C18 C17 -174.61(16) . . . . ?
C1 C13 C18 C21 3.0(2) . . . . ?
C2 C1 C13 C14 -69.6(2) . . . . ?
C2 C1 C13 C18 106.0(2) . . . . ?
C2 C3 C4 C5 0.5(3) . . . . ?
C2 C3 C4 C11 -178.15(17) . . . . ?
C3 C4 C5 N1 0.1(2) . . . . ?
C3 C4 C5 C6 -179.02(15) . . . . ?
C3 C4 C11 C12 177.31(18) . . . . ?
C4 C5 C6 N2 -178.09(14) . . . . ?
C4 C5 C6 C7 2.2(2) . . . . ?
C4 C11 C12 C7 1.1(3) . . . . ?
C5 N1 C1 C2 -0.6(2) . . . . ?
C5 N1 C1 C13 177.53(15) . . . . ?
C5 C4 C11 C12 -1.4(3) . . . . ?
C5 C6 C7 C8 176.65(16) . . . . ?
C5 C6 C7 C12 -2.5(2) . . . . ?
C6 N2 C10 C9 2.5(3) . . . . ?
C6 N2 C10 C22 -175.55(15) . . . . ?
C6 C7 C8 C9 2.6(3) . . . . ?
C6 C7 C12 C11 0.9(3) . . . . ?
C7 C8 C9 C10 0.2(3) . . . . ?
C8 C7 C12 C11 -178.20(19) . . . . ?
C8 C9 C10 N2 -2.9(3) . . . . ?
C8 C9 C10 C22 175.10(17) . . . . ?
C9 C10 C22 C23 75.3(2) . . . . ?
C9 C10 C22 C27 -105.5(2) . . . . ?
C10 N2 C6 C5 -179.22(15) . . . . ?
C10 N2 C6 C7 0.5(2) . . . . ?
C10 C22 C23 C24 177.33(16) . . . . ?
C10 C22 C23 C28 -1.6(3) . . . . ?
C10 C22 C27 C26 -178.01(16) . . . . ?
C10 C22 C27 C30 2.4(2) . . . . ?
C11 C4 C5 N1 178.83(16) . . . . ?
C11 C4 C5 C6 -0.3(2) . . . . ?
C12 C7 C8 C9 -178.32(18) . . . . ?
C13 C1 C2 C3 -176.86(17) . . . . ?
C13 C14 C15 C16 -0.5(3) . . . . ?
C14 C13 C18 C17 1.0(2) . . . . ?
C14 C13 C18 C21 178.61(16) . . . . ?
C14 C15 C16 C17 1.6(3) . . . . ?
C14 C15 C16 C20 -178.94(19) . . . . ?
C15 C16 C17 C18 -1.4(3) . . . . ?
C16 C17 C18 C13 0.1(3) . . . . ?
C16 C17 C18 C21 -177.57(17) . . . . ?
C18 C13 C14 C15 -0.8(3) . . . . ?
C18 C13 C14 C19 178.38(17) . . . . ?
C19 C14 C15 C16 -179.71(19) . . . . ?
C20 C16 C17 C18 179.13(18) . . . . ?
C22 C23 C24 C25 0.7(3) . . . . ?
C23 C22 C27 C26 1.2(3) . . . . ?
C23 C22 C27 C30 -178.43(16) . . . . ?
C23 C24 C25 C26 1.1(3) . . . . ?
C23 C24 C25 C29 -178.95(18) . . . . ?
C24 C25 C26 C27 -1.8(3) . . . . ?
C25 C26 C27 C22 0.7(3) . . . . ?
C25 C26 C27 C30 -179.70(17) . . . . ?
C27 C22 C23 C24 -1.9(3) . . . . ?
C27 C22 C23 C28 179.17(17) . . . . ?
C28 C23 C24 C25 179.70(18) . . . . ?
C29 C25 C26 C27 178.24(17) . . . . ?
C31 N3 C35 C34 1.1(2) . . . . ?
C31 N3 C35 C36 -178.12(15) . . . . ?
C31 C32 C33 C34 0.6(3) . . . . ?
C32 C33 C34 C35 -0.3(3) . . . . ?
C32 C33 C34 C41 179.12(17) . . . . ?
C33 C34 C35 N3 -0.6(3) . . . . ?
C33 C34 C35 C36 178.54(15) . . . . ?
C33 C34 C41 N5 -2.8(2) . . . . ?
C33 C34 C41 C42 178.16(16) . . . . ?
C34 C35 C36 N4 -175.84(15) . . . . ?
C34 C35 C36 C37 2.8(2) . . . . ?
C34 C41 C42 N6 -178.07(15) . . . . ?
C34 C41 C42 C37 3.9(2) . . . . ?
C35 N3 C31 C32 -0.7(3) . . . . ?
C35 C34 C41 N5 176.60(15) . . . . ?
C35 C34 C41 C42 -2.5(2) . . . . ?
C35 C36 C37 C38 -179.71(15) . . . . ?
C35 C36 C37 C42 -1.4(2) . . . . ?
C36 N4 C40 C39 2.0(3) . . . . ?
C36 C37 C38 C39 2.2(2) . . . . ?
C36 C37 C42 N6 179.91(14) . . . . ?
C36 C37 C42 C41 -1.9(2) . . . . ?
C37 C38 C39 C40 -1.2(3) . . . . ?
C38 C37 C42 N6 -1.8(2) . . . . ?
C38 C37 C42 C41 176.29(15) . . . . ?
C38 C39 C40 N4 -1.0(3) . . . . ?
C40 N4 C36 C35 177.68(15) . . . . ?
C40 N4 C36 C37 -1.0(2) . . . . ?
C41 N5 C43 C44 -1.5(2) . . . . ?
C41 N5 C43 C56 178.08(15) . . . . ?
C41 C34 C35 N3 179.99(15) . . . . ?
C41 C34 C35 C36 -0.9(2) . . . . ?
C42 N6 C44 C43 -2.6(2) . . . . ?
C42 N6 C44 C45 178.65(14) . . . . ?
C42 C37 C38 C39 -176.06(16) . . . . ?
C43 N5 C41 C34 179.29(14) . . . . ?
C43 N5 C41 C42 -1.7(2) . . . . ?
C43 C44 C45 C46 175.46(15) . . . . ?
C43 C44 C45 C54 -3.3(2) . . . . ?
C44 N6 C42 C37 177.50(13) . . . . ?
C44 N6 C42 C41 -0.6(2) . . . . ?
C44 C43 C56 C55 -0.7(2) . . . . ?
C44 C45 C46 O2 -8.0(3) . . . . ?
C44 C45 C46 C47 173.55(15) . . . . ?
C44 C45 C54 C53 -178.37(14) . . . . ?
C44 C45 C54 C55 1.4(2) . . . . ?
C45 C46 C47 C48 -174.33(17) . . . . ?
C45 C46 C47 C52 5.9(3) . . . . ?
C45 C54 C55 C56 0.9(3) . . . . ?
C46 C45 C54 C53 2.8(2) . . . . ?
C46 C45 C54 C55 -177.36(15) . . . . ?
C46 C47 C48 C49 179.38(19) . . . . ?
C46 C47 C52 C51 179.99(16) . . . . ?
C46 C47 C52 C53 0.8(3) . . . . ?
C47 C48 C49 C50 0.6(3) . . . . ?
C47 C52 C53 O1 175.57(16) . . . . ?
C47 C52 C53 C54 -5.7(2) . . . . ?
C48 C47 C52 C51 0.3(3) . . . . ?
C48 C47 C52 C53 -178.97(17) . . . . ?
C48 C49 C50 C51 0.2(3) . . . . ?
C49 C50 C51 C52 -0.9(3) . . . . ?
C50 C51 C52 C47 0.6(3) . . . . ?
C50 C51 C52 C53 179.86(17) . . . . ?
C51 C52 C53 O1 -3.7(3) . . . . ?
C51 C52 C53 C54 175.04(15) . . . . ?
C52 C47 C48 C49 -0.9(3) . . . . ?
C52 C53 C54 C45 3.9(2) . . . . ?
C52 C53 C54 C55 -175.89(15) . . . . ?
C53 C54 C55 C56 -179.29(15) . . . . ?
C54 C45 C46 O2 170.71(19) . . . . ?
C54 C45 C46 C47 -7.7(2) . . . . ?
C54 C55 C56 C43 -1.3(3) . . . . ?
C56 C43 C44 N6 -175.79(15) . . . . ?
C56 C43 C44 C45 3.0(2) . . . . ?

loop_
_smtbx_masks_void_nr
_smtbx_masks_void_average_x
_smtbx_masks_void_average_y
_smtbx_masks_void_average_z
_smtbx_masks_void_volume
_smtbx_masks_void_count_electrons
_smtbx_masks_void_content
1 -0.631 0.000 -0.403 720.3 152.1 ?
